data_1553512
loop_
_publ_author_name
'Seifert, Sabine'
'Schmidt, David'
'W\"urthner, Frank'

_publ_section_title
;
 A cross-coupling-annulation cascade from peri-dibromonaphthalimide to
 pseudo-rylene bisimides
;
_journal_issue 11
_journal_name_full 'Organic Chemistry Frontiers'
_journal_page_first 1435
_journal_paper_doi 10.1039/C6QO00421K
_journal_volume 3
_journal_year 2016
_chemical_formula_moiety 'C40 H29 N O2, C H2 Cl2'
_chemical_formula_sum 'C41 H31 Cl2 N O2'
_chemical_formula_weight 640.57
_space_group_crystal_system triclinic
_space_group_IT_number 2
_space_group_name_Hall '-P 1'
_space_group_name_H-M_alt 'P -1'
_atom_sites_solution_hydrogens geom
_audit_creation_method SHELXL-2014/7
_audit_update_record
;
2016-08-01 deposited with the CCDC.
2016-09-06 downloaded from the CCDC.
;
_cell_angle_alpha 77.6080(10)
_cell_angle_beta 76.0260(10)
_cell_angle_gamma 84.9090(10)
_cell_formula_units_Z 2
_cell_length_a 9.1392(2)
_cell_length_b 13.2716(3)
_cell_length_c 13.7699(3)
_cell_measurement_reflns_used 9983
_cell_measurement_temperature 200(2)
_cell_measurement_theta_max 72.16
_cell_measurement_theta_min 3.38
_cell_volume 1581.79(6)
_computing_cell_refinement 'Bruker SAINT'
_computing_data_collection 'Bruker APEX2'
_computing_data_reduction 'Bruker SAINT'
_computing_molecular_graphics 'Bruker SHELXTL'
_computing_publication_material 'Bruker SHELXTL'
_computing_structure_refinement 'SHELXL-2014/7 (Sheldrick, 2014)'
_computing_structure_solution 'SHELXS-97 (Sheldrick 2008)'
_diffrn_ambient_temperature 200(2)
_diffrn_measured_fraction_theta_full 0.998
_diffrn_measured_fraction_theta_max 0.994
_diffrn_measurement_device_type Bruker-Kappa-D8Quest_Photon100
_diffrn_measurement_method omega_and_phi_scan
_diffrn_radiation_type CuK\a
_diffrn_radiation_wavelength 1.54178
_diffrn_reflns_av_R_equivalents 0.0218
_diffrn_reflns_av_unetI/netI 0.0174
_diffrn_reflns_Laue_measured_fraction_full 0.998
_diffrn_reflns_Laue_measured_fraction_max 0.994
_diffrn_reflns_limit_h_max 11
_diffrn_reflns_limit_h_min -11
_diffrn_reflns_limit_k_max 16
_diffrn_reflns_limit_k_min -16
_diffrn_reflns_limit_l_max 16
_diffrn_reflns_limit_l_min -16
_diffrn_reflns_number 25545
_diffrn_reflns_point_group_measured_fraction_full 0.998
_diffrn_reflns_point_group_measured_fraction_max 0.994
_diffrn_reflns_theta_full 67.679
_diffrn_reflns_theta_max 72.225
_diffrn_reflns_theta_min 3.375
_diffrn_source Cu/K(alpha)_ImuS_Microsource
_exptl_absorpt_coefficient_mu 2.145
_exptl_absorpt_correction_T_max 0.7536
_exptl_absorpt_correction_T_min 0.6347
_exptl_absorpt_correction_type multi-scan
_exptl_absorpt_process_details Bruker-SADABS
_exptl_crystal_colour red
_exptl_crystal_density_diffrn 1.345
_exptl_crystal_description block
_exptl_crystal_F_000 668
_exptl_crystal_size_max 0.229
_exptl_crystal_size_mid 0.140
_exptl_crystal_size_min 0.054
_refine_diff_density_max 0.630
_refine_diff_density_min -0.315
_refine_diff_density_rms 0.061
_refine_ls_extinction_method none
_refine_ls_goodness_of_fit_ref 1.035
_refine_ls_hydrogen_treatment constr
_refine_ls_matrix_type full
_refine_ls_number_parameters 486
_refine_ls_number_reflns 6207
_refine_ls_number_restraints 8
_refine_ls_restrained_S_all 1.035
_refine_ls_R_factor_all 0.0802
_refine_ls_R_factor_gt 0.0737
_refine_ls_shift/su_max 0.002
_refine_ls_shift/su_mean 0.000
_refine_ls_structure_factor_coef Fsqd
_refine_ls_weighting_details 'w=1/[\s^2^(Fo^2^)+(0.1170P)^2^+1.3128P] where P=(Fo^2^+2Fc^2^)/3'
_refine_ls_weighting_scheme calc
_refine_ls_wR_factor_gt 0.2179
_refine_ls_wR_factor_ref 0.2253
_reflns_Friedel_coverage 0.000
_reflns_number_gt 5416
_reflns_number_total 6207
_reflns_threshold_expression 'I > 2\s(I)'
_cod_data_source_file c6qo00421k2.cif
_cod_data_source_block 348_SS187_200K_fertig_a
_cod_database_code 1553512
_shelx_shelxl_version_number 2014/7
_shelx_space_group_comment
;
The symmetry employed for this shelxl refinement is uniquely defined
by the following loop, which should always be used as a source of
symmetry information in preference to the above space-group names.
They are only intended as comments.
;
_shelx_estimated_absorpt_t_min 0.639
_shelx_estimated_absorpt_t_max 0.893

loop_
_space_group_symop_operation_xyz
'x, y, z'
'-x, -y, -z'

loop_
_atom_site_label
_atom_site_type_symbol
_atom_site_fract_x
_atom_site_fract_y
_atom_site_fract_z
_atom_site_U_iso_or_equiv
_atom_site_adp_type
_atom_site_occupancy
_atom_site_site_symmetry_order
_atom_site_calc_flag
_atom_site_refinement_flags_posn
_atom_site_refinement_flags_adp
_atom_site_refinement_flags_occupancy
_atom_site_disorder_assembly
_atom_site_disorder_group
O1 O 0.4104(2) 0.87345(15) 0.15470(15) 0.0565(5) Uani 1 1 d . . . . .
O2 O 0.6450(2) 0.76861(14) 0.41691(14) 0.0538(5) Uani 1 1 d . . . . .
N1 N 0.5284(2) 0.82067(13) 0.28595(14) 0.0355(4) Uani 1 1 d . . . . .
C1 C 0.4981(3) 0.81212(18) 0.19227(18) 0.0401(5) Uani 1 1 d . . . . .
C2 C 0.5749(3) 0.72589(17) 0.14604(18) 0.0374(5) Uani 1 1 d . . . . .
C3 C 0.5480(3) 0.71342(19) 0.05420(19) 0.0427(5) Uani 1 1 d . . . . .
H3 H 0.4838 0.7618 0.0210 0.051 Uiso 1 1 calc R U . . .
C4 C 0.6149(3) 0.63017(19) 0.01074(19) 0.0426(5) Uani 1 1 d . . . . .
H4 H 0.5948 0.6226 -0.0518 0.051 Uiso 1 1 calc R U . . .
C5 C 0.7088(3) 0.55891(17) 0.05571(17) 0.0367(5) Uani 1 1 d . . . . .
C6 C 0.7770(3) 0.46814(18) 0.01296(18) 0.0377(5) Uani 1 1 d . . . . .
C7 C 0.7462(3) 0.44871(19) -0.07662(19) 0.0438(5) Uani 1 1 d . . . . .
H7 H 0.6820 0.4960 -0.1109 0.053 Uiso 1 1 calc R U . . .
C8 C 0.8064(3) 0.3633(2) -0.1159(2) 0.0474(6) Uani 1 1 d . . . . .
H8 H 0.7835 0.3527 -0.1765 0.057 Uiso 1 1 calc R U . . .
C9 C 0.9010(3) 0.29179(19) -0.06746(19) 0.0428(5) Uani 1 1 d . . . . .
C10 C 0.9626(3) 0.1998(2) -0.1062(2) 0.0524(6) Uani 1 1 d . . . . .
H10 H 0.9381 0.1876 -0.1658 0.063 Uiso 1 1 calc R U . . .
C11 C 1.0535(3) 0.1316(2) -0.0593(2) 0.0515(6) Uani 1 1 d . . . . .
H11 H 1.0908 0.0713 -0.0854 0.062 Uiso 1 1 calc R U . . .
C12 C 1.0949(3) 0.14849(19) 0.0292(2) 0.0455(6) Uani 1 1 d . . . . .
C13 C 1.1902(3) 0.08005(19) 0.0800(2) 0.0499(6) Uani 1 1 d . . . . .
H13 H 1.2320 0.0204 0.0539 0.060 Uiso 1 1 calc R U . . .
C14 C 1.2254(3) 0.0972(2) 0.1674(2) 0.0542(7) Uani 1 1 d . . . . .
H14 H 1.2900 0.0491 0.2005 0.065 Uiso 1 1 calc R U . . .
C15 C 1.1673(3) 0.1835(2) 0.2071(2) 0.0499(6) Uani 1 1 d . . . . .
H15 H 1.1923 0.1946 0.2669 0.060 Uiso 1 1 calc R U . . .
C16 C 1.0724(3) 0.25404(19) 0.15928(19) 0.0430(5) Uani 1 1 d . . . . .
C17 C 1.0074(3) 0.34348(18) 0.19874(19) 0.0422(5) Uani 1 1 d . . . . .
H17 H 1.0319 0.3552 0.2585 0.051 Uiso 1 1 calc R U . . .
C18 C 0.9116(3) 0.41253(17) 0.15375(18) 0.0370(5) Uani 1 1 d . . . . .
C19 C 0.8435(3) 0.50298(17) 0.19740(18) 0.0378(5) Uani 1 1 d . . . . .
C20 C 0.8749(3) 0.52197(19) 0.2850(2) 0.0446(6) Uani 1 1 d . . . . .
H20 H 0.9452 0.4774 0.3160 0.054 Uiso 1 1 calc R U . . .
C21 C 0.8057(3) 0.60535(19) 0.3294(2) 0.0458(6) Uani 1 1 d . . . . .
H21 H 0.8292 0.6161 0.3899 0.055 Uiso 1 1 calc R U . . .
C22 C 0.7043(3) 0.67134(16) 0.28572(19) 0.0390(5) Uani 1 1 d . . . . .
C23 C 0.6276(3) 0.75551(17) 0.33571(18) 0.0392(5) Uani 1 1 d . . . . .
C24 C 0.6738(3) 0.65678(17) 0.19365(18) 0.0369(5) Uani 1 1 d . . . . .
C25 C 0.7435(2) 0.57170(17) 0.14881(18) 0.0360(5) Uani 1 1 d . . . . .
C26 C 0.8728(2) 0.39874(17) 0.06261(17) 0.0362(5) Uani 1 1 d . . . . .
C27 C 0.9368(3) 0.30933(18) 0.02101(18) 0.0395(5) Uani 1 1 d . . . . .
C28 C 1.0342(3) 0.23820(18) 0.06948(19) 0.0411(5) Uani 1 1 d . . . . .
C31 C 0.4535(3) 0.90484(16) 0.33414(16) 0.0349(5) Uani 1 1 d . . . . .
C32 C 0.5264(3) 0.99725(16) 0.31243(17) 0.0365(5) Uani 1 1 d . . . . .
C33 C 0.4579(3) 1.07414(18) 0.36503(19) 0.0433(5) Uani 1 1 d . . . . .
H33 H 0.5064 1.1375 0.3531 0.052 Uiso 1 1 calc R U . . .
C34 C 0.3210(3) 1.05961(19) 0.43401(19) 0.0466(6) Uani 1 1 d . . . . .
H34 H 0.2771 1.1121 0.4705 0.056 Uiso 1 1 calc R U . . .
C35 C 0.2473(3) 0.9687(2) 0.45026(19) 0.0465(6) Uani 1 1 d . . . . .
H35 H 0.1504 0.9609 0.4953 0.056 Uiso 1 1 calc R U . . .
C36 C 0.3127(3) 0.88835(18) 0.40170(18) 0.0416(5) Uani 1 1 d . . . . .
C37 C 0.6733(3) 1.01693(18) 0.23283(18) 0.0419(5) Uani 1 1 d . . . . .
H37 H 0.7042 0.9517 0.2068 0.050 Uiso 1 1 calc R U . . .
C38 C 0.7994(4) 1.0404(4) 0.2770(3) 0.0774(10) Uani 1 1 d . . . . .
H38A H 0.8929 1.0486 0.2237 0.116 Uiso 1 1 calc R U . . .
H38B H 0.8134 0.9834 0.3329 0.116 Uiso 1 1 calc R U . . .
H38C H 0.7737 1.1044 0.3032 0.116 Uiso 1 1 calc R U . . .
C39 C 0.6518(4) 1.1000(3) 0.1423(2) 0.0656(8) Uani 1 1 d . . . . .
H39A H 0.7451 1.1052 0.0887 0.098 Uiso 1 1 calc R U . . .
H39B H 0.6271 1.1664 0.1639 0.098 Uiso 1 1 calc R U . . .
H39C H 0.5694 1.0821 0.1156 0.098 Uiso 1 1 calc R U . . .
C41A C 0.252(2) 0.7249(18) 0.5255(18) 0.091(3) Uani 0.43(2) 1 d D . P A 1
H41A H 0.2167 0.6552 0.5338 0.136 Uiso 0.43(2) 1 calc R U P A 1
H41B H 0.1917 0.7576 0.5804 0.136 Uiso 0.43(2) 1 calc R U P A 1
H41C H 0.3582 0.7208 0.5284 0.136 Uiso 0.43(2) 1 calc R U P A 1
C40A C 0.234(3) 0.789(6) 0.422(3) 0.0592(8) Uani 0.43(2) 1 d D . P A 1
H40A H 0.2853 0.7497 0.3682 0.071 Uiso 0.43(2) 1 calc R U P A 1
C42A C 0.066(3) 0.801(3) 0.4215(19) 0.102(4) Uani 0.43(2) 1 d D . P A 1
H42A H 0.0310 0.7358 0.4141 0.153 Uiso 0.43(2) 1 calc R U P A 1
H42B H 0.0503 0.8558 0.3642 0.153 Uiso 0.43(2) 1 calc R U P A 1
H42C H 0.0080 0.8189 0.4858 0.153 Uiso 0.43(2) 1 calc R U P A 1
C41B C 0.189(2) 0.7413(13) 0.5383(13) 0.091(3) Uani 0.57(2) 1 d D . P A 2
H41D H 0.1450 0.6739 0.5489 0.136 Uiso 0.57(2) 1 calc R U P A 2
H41E H 0.1145 0.7876 0.5730 0.136 Uiso 0.57(2) 1 calc R U P A 2
H41F H 0.2789 0.7329 0.5663 0.136 Uiso 0.57(2) 1 calc R U P A 2
C40B C 0.232(3) 0.788(5) 0.424(2) 0.0592(8) Uani 0.57(2) 1 d D . P A 2
H40B H 0.2991 0.7367 0.3880 0.071 Uiso 0.57(2) 1 calc R U P A 2
C42B C 0.088(3) 0.810(2) 0.3818(14) 0.102(4) Uani 0.57(2) 1 d D . P A 2
H42D H 0.0277 0.7477 0.4025 0.153 Uiso 0.57(2) 1 calc R U P A 2
H42E H 0.1159 0.8284 0.3070 0.153 Uiso 0.57(2) 1 calc R U P A 2
H42F H 0.0282 0.8666 0.4090 0.153 Uiso 0.57(2) 1 calc R U P A 2
Cl1 Cl 0.5022(9) 0.6303(6) 0.7353(8) 0.069(2) Uani 0.407(3) 1 d G . P B 1
Cl2 Cl 0.6953(7) 0.4804(3) 0.6286(3) 0.1107(15) Uani 0.407(3) 1 d G . P B 1
C51 C 0.567(2) 0.5872(12) 0.6194(8) 0.107(3) Uani 0.407(3) 1 d G . P B 1
H51A H 0.4795 0.5681 0.5975 0.129 Uiso 0.407(3) 1 calc R U P B 1
H51B H 0.6165 0.6445 0.5663 0.129 Uiso 0.407(3) 1 calc R U P B 1
Cl3 Cl 0.5338(10) 0.6424(5) 0.7348(8) 0.068(3) Uani 0.346(3) 1 d G . P C 2
Cl4 Cl 0.7775(7) 0.5249(6) 0.6207(3) 0.131(2) Uani 0.346(3) 1 d G . P C 2
C52 C 0.6005(17) 0.590(2) 0.6243(13) 0.107(3) Uani 0.346(3) 1 d G . P C 2
H52A H 0.5265 0.5415 0.6212 0.129 Uiso 0.346(3) 1 calc R U P C 2
H52B H 0.6085 0.6466 0.5634 0.129 Uiso 0.346(3) 1 calc R U P C 2
Cl5 Cl 0.5466(19) 0.5080(13) 0.5895(13) 0.137(9) Uani 0.135(2) 1 d G . P D 3
Cl6 Cl 0.7998(8) 0.6183(12) 0.6078(7) 0.115(4) Uani 0.135(2) 1 d G . P D 3
C53 C 0.6124(8) 0.610(3) 0.631(4) 0.107(3) Uani 0.135(2) 1 d G . P D 3
H53A H 0.5700 0.6757 0.5981 0.129 Uiso 0.135(2) 1 calc R U P D 3
H53B H 0.5714 0.6014 0.7056 0.129 Uiso 0.135(2) 1 calc R U P D 3
Cl7 Cl 0.592(2) 0.6296(19) 0.719(2) 0.103(8) Uani 0.111(3) 1 d G . P E 4
Cl8 Cl 0.5104(14) 0.5245(14) 0.5735(13) 0.071(4) Uani 0.111(3) 1 d G . P E 4
C54 C 0.6523(18) 0.545(3) 0.633(2) 0.107(3) Uani 0.111(3) 1 d G . P E 4
H54A H 0.6859 0.4784 0.6699 0.129 Uiso 0.111(3) 1 calc R U P E 4
H54B H 0.7401 0.5747 0.5795 0.129 Uiso 0.111(3) 1 calc R U P E 4

loop_
_atom_site_aniso_label
_atom_site_aniso_U_11
_atom_site_aniso_U_22
_atom_site_aniso_U_33
_atom_site_aniso_U_23
_atom_site_aniso_U_13
_atom_site_aniso_U_12
O1 0.0676(12) 0.0529(11) 0.0543(11) -0.0172(9) -0.0266(9) 0.0214(9)
O2 0.0733(13) 0.0424(9) 0.0514(11) -0.0150(8) -0.0260(9) 0.0136(8)
N1 0.0407(10) 0.0264(9) 0.0371(10) -0.0075(7) -0.0054(8) 0.0041(7)
C1 0.0432(12) 0.0351(11) 0.0405(12) -0.0096(9) -0.0054(10) -0.0007(9)
C2 0.0392(11) 0.0315(11) 0.0402(12) -0.0090(9) -0.0042(9) -0.0031(9)
C3 0.0446(13) 0.0410(12) 0.0421(13) -0.0065(10) -0.0112(10) 0.0012(10)
C4 0.0462(13) 0.0425(13) 0.0406(12) -0.0101(10) -0.0121(10) 0.0005(10)
C5 0.0373(11) 0.0365(11) 0.0347(11) -0.0064(9) -0.0027(9) -0.0097(9)
C6 0.0361(11) 0.0362(11) 0.0388(12) -0.0065(9) -0.0045(9) -0.0047(9)
C7 0.0465(13) 0.0429(13) 0.0430(13) -0.0103(10) -0.0109(10) -0.0007(10)
C8 0.0523(14) 0.0502(14) 0.0416(13) -0.0146(11) -0.0087(11) -0.0049(11)
C9 0.0376(12) 0.0393(12) 0.0458(13) -0.0060(10) 0.0006(10) -0.0053(9)
C10 0.0556(15) 0.0534(15) 0.0452(14) -0.0169(12) 0.0016(12) -0.0043(12)
C11 0.0486(14) 0.0435(13) 0.0538(15) -0.0151(11) 0.0081(11) 0.0021(11)
C12 0.0394(12) 0.0367(12) 0.0521(14) -0.0126(10) 0.0091(10) -0.0030(9)
C13 0.0423(13) 0.0368(12) 0.0630(16) -0.0147(11) 0.0047(11) 0.0046(10)
C14 0.0444(14) 0.0452(14) 0.0679(18) -0.0107(12) -0.0056(12) 0.0042(11)
C15 0.0456(13) 0.0421(13) 0.0594(16) -0.0095(11) -0.0091(12) 0.0032(10)
C16 0.0399(12) 0.0382(12) 0.0470(13) -0.0086(10) -0.0009(10) -0.0060(9)
C17 0.0438(13) 0.0383(12) 0.0443(13) -0.0089(10) -0.0099(10) 0.0017(10)
C18 0.0347(11) 0.0344(11) 0.0395(12) -0.0031(9) -0.0065(9) -0.0039(9)
C19 0.0400(12) 0.0322(11) 0.0398(12) -0.0055(9) -0.0067(9) -0.0044(9)
C20 0.0463(13) 0.0354(12) 0.0517(14) -0.0036(10) -0.0182(11) 0.0081(10)
C21 0.0561(15) 0.0350(12) 0.0487(14) -0.0096(10) -0.0178(11) 0.0050(10)
C22 0.0417(12) 0.0261(10) 0.0459(13) -0.0042(9) -0.0073(10) 0.0015(9)
C23 0.0464(13) 0.0283(10) 0.0422(12) -0.0060(9) -0.0101(10) 0.0004(9)
C24 0.0389(11) 0.0289(10) 0.0397(12) -0.0073(9) -0.0010(9) -0.0061(8)
C25 0.0346(11) 0.0298(10) 0.0403(12) -0.0049(9) -0.0037(9) -0.0025(8)
C26 0.0332(11) 0.0358(11) 0.0362(12) -0.0025(9) -0.0030(9) -0.0083(9)
C27 0.0351(11) 0.0360(11) 0.0424(12) -0.0076(9) 0.0021(9) -0.0057(9)
C28 0.0335(11) 0.0336(11) 0.0482(13) -0.0062(10) 0.0049(10) -0.0030(9)
C31 0.0402(11) 0.0276(10) 0.0341(11) -0.0059(8) -0.0057(9) 0.0056(8)
C32 0.0413(12) 0.0308(10) 0.0346(11) -0.0058(8) -0.0050(9) 0.0015(9)
C33 0.0528(14) 0.0308(11) 0.0430(13) -0.0082(9) -0.0048(10) 0.0011(9)
C34 0.0541(14) 0.0392(12) 0.0425(13) -0.0138(10) -0.0028(11) 0.0101(10)
C35 0.0438(13) 0.0479(13) 0.0404(13) -0.0099(10) 0.0037(10) 0.0025(10)
C36 0.0431(12) 0.0379(12) 0.0394(12) -0.0049(9) -0.0038(10) -0.0003(9)
C37 0.0441(12) 0.0341(11) 0.0427(12) -0.0087(9) 0.0009(10) -0.0034(9)
C38 0.0487(16) 0.123(3) 0.0545(18) -0.0094(19) -0.0030(14) -0.0190(18)
C39 0.0584(17) 0.076(2) 0.0448(15) 0.0076(14) 0.0042(13) -0.0012(15)
C41A 0.098(10) 0.059(5) 0.095(5) 0.021(4) -0.007(8) -0.029(7)
C40A 0.0566(17) 0.049(2) 0.0636(18) -0.0139(15) 0.0082(14) -0.0159(15)
C42A 0.093(7) 0.122(6) 0.103(11) -0.020(12) -0.030(9) -0.050(5)
C41B 0.098(10) 0.059(5) 0.095(5) 0.021(4) -0.007(8) -0.029(7)
C40B 0.0566(17) 0.049(2) 0.0636(18) -0.0139(15) 0.0082(14) -0.0159(15)
C42B 0.093(7) 0.122(6) 0.103(11) -0.020(12) -0.030(9) -0.050(5)
Cl1 0.075(2) 0.060(3) 0.066(3) 0.0084(17) -0.0138(16) -0.0267(18)
Cl2 0.140(4) 0.0677(17) 0.103(2) -0.0043(15) -0.012(3) 0.0331(19)
C51 0.148(8) 0.108(5) 0.081(3) -0.020(3) -0.075(4) 0.057(5)
Cl3 0.100(7) 0.0376(17) 0.072(4) -0.011(2) -0.031(5) 0.001(4)
Cl4 0.123(4) 0.159(5) 0.100(3) 0.014(3) -0.058(3) 0.041(4)
C52 0.148(8) 0.108(5) 0.081(3) -0.020(3) -0.075(4) 0.057(5)
Cl5 0.23(2) 0.100(9) 0.083(8) -0.033(7) 0.018(11) -0.119(13)
Cl6 0.053(4) 0.224(14) 0.077(5) -0.026(7) -0.042(3) 0.009(6)
C53 0.148(8) 0.108(5) 0.081(3) -0.020(3) -0.075(4) 0.057(5)
Cl7 0.144(18) 0.069(8) 0.110(11) -0.042(7) -0.056(12) 0.056(11)
Cl8 0.053(4) 0.102(8) 0.068(6) -0.017(5) -0.020(4) -0.041(4)
C54 0.148(8) 0.108(5) 0.081(3) -0.020(3) -0.075(4) 0.057(5)

loop_
_atom_type_symbol
_atom_type_description
_atom_type_scat_dispersion_real
_atom_type_scat_dispersion_imag
_atom_type_scat_source
C C 0.0181 0.0091 'International Tables Vol C Tables 4.2.6.8 and 6.1.1.4'
H H 0.0000 0.0000 'International Tables Vol C Tables 4.2.6.8 and 6.1.1.4'
N N 0.0311 0.0180 'International Tables Vol C Tables 4.2.6.8 and 6.1.1.4'
O O 0.0492 0.0322 'International Tables Vol C Tables 4.2.6.8 and 6.1.1.4'
Cl Cl 0.3639 0.7018 'International Tables Vol C Tables 4.2.6.8 and 6.1.1.4'

loop_
_geom_angle_atom_site_label_1
_geom_angle_atom_site_label_2
_geom_angle_atom_site_label_3
_geom_angle
_geom_angle_site_symmetry_3
C23 N1 C1 125.01(18) .
C23 N1 C31 116.83(18) .
C1 N1 C31 118.14(18) .
O1 C1 N1 120.0(2) .
O1 C1 C2 123.3(2) .
N1 C1 C2 116.7(2) .
C3 C2 C24 120.2(2) .
C3 C2 C1 119.1(2) .
C24 C2 C1 120.7(2) .
C2 C3 C4 120.2(2) .
C2 C3 H3 119.9 .
C4 C3 H3 119.9 .
C5 C4 C3 121.8(2) .
C5 C4 H4 119.1 .
C3 C4 H4 119.1 .
C4 C5 C25 119.4(2) .
C4 C5 C6 122.8(2) .
C25 C5 C6 117.8(2) .
C26 C6 C7 118.8(2) .
C26 C6 C5 119.8(2) .
C7 C6 C5 121.4(2) .
C8 C7 C6 121.9(2) .
C8 C7 H7 119.1 .
C6 C7 H7 119.1 .
C7 C8 C9 120.7(2) .
C7 C8 H8 119.6 .
C9 C8 H8 119.6 .
C8 C9 C27 119.2(2) .
C8 C9 C10 121.6(2) .
C27 C9 C10 119.3(2) .
C11 C10 C9 121.2(3) .
C11 C10 H10 119.4 .
C9 C10 H10 119.4 .
C10 C11 C12 120.9(2) .
C10 C11 H11 119.5 .
C12 C11 H11 119.5 .
C13 C12 C11 122.8(2) .
C13 C12 C28 118.3(2) .
C11 C12 C28 118.9(2) .
C14 C13 C12 121.5(2) .
C14 C13 H13 119.2 .
C12 C13 H13 119.2 .
C15 C14 C13 120.7(3) .
C15 C14 H14 119.6 .
C13 C14 H14 119.6 .
C14 C15 C16 120.0(3) .
C14 C15 H15 120.0 .
C16 C15 H15 120.0 .
C15 C16 C28 120.5(2) .
C15 C16 C17 121.8(2) .
C28 C16 C17 117.7(2) .
C18 C17 C16 122.6(2) .
C18 C17 H17 118.7 .
C16 C17 H17 118.7 .
C17 C18 C26 120.7(2) .
C17 C18 C19 121.4(2) .
C26 C18 C19 117.9(2) .
C20 C19 C25 119.0(2) .
C20 C19 C18 121.6(2) .
C25 C19 C18 119.4(2) .
C19 C20 C21 121.9(2) .
C19 C20 H20 119.0 .
C21 C20 H20 119.0 .
C22 C21 C20 120.3(2) .
C22 C21 H21 119.9 .
C20 C21 H21 119.9 .
C21 C22 C24 119.5(2) .
C21 C22 C23 119.6(2) .
C24 C22 C23 120.9(2) .
O2 C23 N1 120.1(2) .
O2 C23 C22 123.5(2) .
N1 C23 C22 116.4(2) .
C2 C24 C22 120.1(2) .
C2 C24 C25 119.7(2) .
C22 C24 C25 120.2(2) .
C19 C25 C24 119.0(2) .
C19 C25 C5 122.3(2) .
C24 C25 C5 118.7(2) .
C6 C26 C18 122.8(2) .
C6 C26 C27 119.3(2) .
C18 C26 C27 117.9(2) .
C9 C27 C28 119.5(2) .
C9 C27 C26 120.1(2) .
C28 C27 C26 120.4(2) .
C27 C28 C16 120.7(2) .
C27 C28 C12 120.3(2) .
C16 C28 C12 119.1(2) .
C32 C31 C36 122.9(2) .
C32 C31 N1 118.52(19) .
C36 C31 N1 118.53(19) .
C31 C32 C33 117.6(2) .
C31 C32 C37 122.31(19) .
C33 C32 C37 120.1(2) .
C34 C33 C32 121.0(2) .
C34 C33 H33 119.5 .
C32 C33 H33 119.5 .
C33 C34 C35 120.1(2) .
C33 C34 H34 119.9 .
C35 C34 H34 119.9 .
C34 C35 C36 121.1(2) .
C34 C35 H35 119.4 .
C36 C35 H35 119.4 .
C35 C36 C31 117.1(2) .
C35 C36 C40A 121(2) .
C31 C36 C40A 122(2) .
C35 C36 C40B 120.1(18) .
C31 C36 C40B 122.8(17) .
C38 C37 C39 111.8(3) .
C38 C37 C32 112.6(2) .
C39 C37 C32 111.3(2) .
C38 C37 H37 106.9 .
C39 C37 H37 106.9 .
C32 C37 H37 106.9 .
C37 C38 H38A 109.5 .
C37 C38 H38B 109.5 .
H38A C38 H38B 109.5 .
C37 C38 H38C 109.5 .
H38A C38 H38C 109.5 .
H38B C38 H38C 109.5 .
C37 C39 H39A 109.5 .
C37 C39 H39B 109.5 .
H39A C39 H39B 109.5 .
C37 C39 H39C 109.5 .
H39A C39 H39C 109.5 .
H39B C39 H39C 109.5 .
C40A C41A H41A 109.5 .
C40A C41A H41B 109.5 .
H41A C41A H41B 109.5 .
C40A C41A H41C 109.5 .
H41A C41A H41C 109.5 .
H41B C41A H41C 109.5 .
C36 C40A C41A 109(4) .
C36 C40A C42A 115(5) .
C41A C40A C42A 108.8(17) .
C36 C40A H40A 107.9 .
C41A C40A H40A 107.9 .
C42A C40A H40A 107.9 .
C40A C42A H42A 109.5 .
C40A C42A H42B 109.5 .
H42A C42A H42B 109.5 .
C40A C42A H42C 109.5 .
H42A C42A H42C 109.5 .
H42B C42A H42C 109.5 .
C40B C41B H41D 109.5 .
C40B C41B H41E 109.5 .
H41D C41B H41E 109.5 .
C40B C41B H41F 109.5 .
H41D C41B H41F 109.5 .
H41E C41B H41F 109.5 .
C36 C40B C41B 112(4) .
C36 C40B C42B 108(3) .
C41B C40B C42B 109.4(12) .
C36 C40B H40B 109.0 .
C41B C40B H40B 109.0 .
C42B C40B H40B 109.0 .
C40B C42B H42D 109.5 .
C40B C42B H42E 109.5 .
H42D C42B H42E 109.5 .
C40B C42B H42F 109.5 .
H42D C42B H42F 109.5 .
H42E C42B H42F 109.5 .
Cl2 C51 Cl1 112.9 .
Cl2 C51 H51A 109.0 .
Cl1 C51 H51A 109.0 .
Cl2 C51 H51B 109.0 .
Cl1 C51 H51B 109.0 .
H51A C51 H51B 107.8 .
Cl4 C52 Cl3 112.9 .
Cl4 C52 H52A 109.0 .
Cl3 C52 H52A 109.0 .
Cl4 C52 H52B 109.0 .
Cl3 C52 H52B 109.0 .
H52A C52 H52B 107.8 .
Cl6 C53 Cl5 116.5 .
Cl6 C53 H53A 108.2 .
Cl5 C53 H53A 108.2 .
Cl6 C53 H53B 108.2 .
Cl5 C53 H53B 108.2 .
H53A C53 H53B 107.3 .
C54 Cl8 Cl8 139.0(18) 2_666
Cl7 C54 Cl8 112.9 .
Cl7 C54 H54A 109.0 .
Cl8 C54 H54A 109.0 .
Cl7 C54 H54B 109.0 .
Cl8 C54 H54B 109.0 .
H54A C54 H54B 107.8 .

loop_
_geom_bond_atom_site_label_1
_geom_bond_atom_site_label_2
_geom_bond_distance
_geom_bond_site_symmetry_2
O1 C1 1.215(3) .
O2 C23 1.216(3) .
N1 C23 1.395(3) .
N1 C1 1.412(3) .
N1 C31 1.456(3) .
C1 C2 1.470(3) .
C2 C3 1.391(3) .
C2 C24 1.403(3) .
C3 C4 1.393(3) .
C3 H3 0.9500 .
C4 C5 1.370(3) .
C4 H4 0.9500 .
C5 C25 1.439(3) .
C5 C6 1.476(3) .
C6 C26 1.400(3) .
C6 C7 1.408(3) .
C7 C8 1.374(3) .
C7 H7 0.9500 .
C8 C9 1.397(4) .
C8 H8 0.9500 .
C9 C27 1.405(4) .
C9 C10 1.451(4) .
C10 C11 1.342(4) .
C10 H10 0.9500 .
C11 C12 1.426(4) .
C11 H11 0.9500 .
C12 C13 1.398(4) .
C12 C28 1.432(3) .
C13 C14 1.386(4) .
C13 H13 0.9500 .
C14 C15 1.383(4) .
C14 H14 0.9500 .
C15 C16 1.388(4) .
C15 H15 0.9500 .
C16 C28 1.424(4) .
C16 C17 1.433(3) .
C17 C18 1.366(3) .
C17 H17 0.9500 .
C18 C26 1.435(3) .
C18 C19 1.478(3) .
C19 C20 1.382(3) .
C19 C25 1.415(3) .
C20 C21 1.407(3) .
C20 H20 0.9500 .
C21 C22 1.374(3) .
C21 H21 0.9500 .
C22 C24 1.417(3) .
C22 C23 1.473(3) .
C24 C25 1.429(3) .
C26 C27 1.444(3) .
C27 C28 1.412(4) .
C31 C32 1.389(3) .
C31 C36 1.397(3) .
C32 C33 1.394(3) .
C32 C37 1.517(3) .
C33 C34 1.377(4) .
C33 H33 0.9500 .
C34 C35 1.384(4) .
C34 H34 0.9500 .
C35 C36 1.393(3) .
C35 H35 0.9500 .
C36 C40A 1.50(8) .
C36 C40B 1.52(6) .
C37 C38 1.509(4) .
C37 C39 1.516(4) .
C37 H37 1.0000 .
C38 H38A 0.9800 .
C38 H38B 0.9800 .
C38 H38C 0.9800 .
C39 H39A 0.9800 .
C39 H39B 0.9800 .
C39 H39C 0.9800 .
C41A C40A 1.531(14) .
C41A H41A 0.9800 .
C41A H41B 0.9800 .
C41A H41C 0.9800 .
C40A C42A 1.534(13) .
C40A H40A 1.0000 .
C42A H42A 0.9800 .
C42A H42B 0.9800 .
C42A H42C 0.9800 .
C41B C40B 1.531(12) .
C41B H41D 0.9800 .
C41B H41E 0.9800 .
C41B H41F 0.9800 .
C40B C42B 1.542(11) .
C40B H40B 1.0000 .
C42B H42D 0.9800 .
C42B H42E 0.9800 .
C42B H42F 0.9800 .
Cl1 C51 1.7602 .
Cl2 C51 1.7601 .
C51 H51A 0.9900 .
C51 H51B 0.9900 .
Cl3 C52 1.7602 .
Cl4 C52 1.7601 .
C52 H52A 0.9900 .
C52 H52B 0.9900 .
Cl5 C53 1.7741 .
Cl6 C53 1.6746 .
C53 H53A 0.9900 .
C53 H53B 0.9900 .
Cl7 C54 1.7601 .
Cl8 C54 1.7602 .
Cl8 Cl8 2.31(3) 2_666
C54 H54A 0.9900 .
C54 H54B 0.9900 .

loop_
_geom_torsion_atom_site_label_1
_geom_torsion_atom_site_label_2
_geom_torsion_atom_site_label_3
_geom_torsion_atom_site_label_4
_geom_torsion
_geom_torsion_site_symmetry_1
C23 N1 C1 O1 -179.4(2) .
C31 N1 C1 O1 -0.7(3) .
C23 N1 C1 C2 1.7(3) .
C31 N1 C1 C2 -179.61(18) .
O1 C1 C2 C3 0.6(4) .
N1 C1 C2 C3 179.5(2) .
O1 C1 C2 C24 -179.3(2) .
N1 C1 C2 C24 -0.4(3) .
C24 C2 C3 C4 2.3(4) .
C1 C2 C3 C4 -177.6(2) .
C2 C3 C4 C5 -0.4(4) .
C3 C4 C5 C25 -1.9(4) .
C3 C4 C5 C6 177.9(2) .
C4 C5 C6 C26 179.6(2) .
C25 C5 C6 C26 -0.6(3) .
C4 C5 C6 C7 -1.2(3) .
C25 C5 C6 C7 178.6(2) .
C26 C6 C7 C8 0.6(4) .
C5 C6 C7 C8 -178.6(2) .
C6 C7 C8 C9 0.2(4) .
C7 C8 C9 C27 -1.4(4) .
C7 C8 C9 C10 178.4(2) .
C8 C9 C10 C11 179.9(2) .
C27 C9 C10 C11 -0.3(4) .
C9 C10 C11 C12 -1.2(4) .
C10 C11 C12 C13 -179.4(2) .
C10 C11 C12 C28 1.8(4) .
C11 C12 C13 C14 -178.3(2) .
C28 C12 C13 C14 0.4(4) .
C12 C13 C14 C15 -0.4(4) .
C13 C14 C15 C16 0.2(4) .
C14 C15 C16 C28 0.0(4) .
C14 C15 C16 C17 178.8(2) .
C15 C16 C17 C18 -178.7(2) .
C28 C16 C17 C18 0.1(4) .
C16 C17 C18 C26 -0.8(4) .
C16 C17 C18 C19 178.6(2) .
C17 C18 C19 C20 0.5(4) .
C26 C18 C19 C20 -180.0(2) .
C17 C18 C19 C25 -179.2(2) .
C26 C18 C19 C25 0.3(3) .
C25 C19 C20 C21 2.5(4) .
C18 C19 C20 C21 -177.2(2) .
C19 C20 C21 C22 -0.4(4) .
C20 C21 C22 C24 -2.1(4) .
C20 C21 C22 C23 177.3(2) .
C1 N1 C23 O2 -179.3(2) .
C31 N1 C23 O2 2.0(3) .
C1 N1 C23 C22 -0.6(3) .
C31 N1 C23 C22 -179.29(18) .
C21 C22 C23 O2 -2.5(4) .
C24 C22 C23 O2 176.8(2) .
C21 C22 C23 N1 178.8(2) .
C24 C22 C23 N1 -1.9(3) .
C3 C2 C24 C22 178.2(2) .
C1 C2 C24 C22 -1.9(3) .
C3 C2 C24 C25 -1.8(3) .
C1 C2 C24 C25 178.07(19) .
C21 C22 C24 C2 -177.6(2) .
C23 C22 C24 C2 3.1(3) .
C21 C22 C24 C25 2.4(3) .
C23 C22 C24 C25 -176.9(2) .
C20 C19 C25 C24 -2.1(3) .
C18 C19 C25 C24 177.67(19) .
C20 C19 C25 C5 178.1(2) .
C18 C19 C25 C5 -2.2(3) .
C2 C24 C25 C19 179.66(19) .
C22 C24 C25 C19 -0.3(3) .
C2 C24 C25 C5 -0.5(3) .
C22 C24 C25 C5 179.51(19) .
C4 C5 C25 C19 -177.8(2) .
C6 C5 C25 C19 2.3(3) .
C4 C5 C25 C24 2.3(3) .
C6 C5 C25 C24 -177.50(18) .
C7 C6 C26 C18 179.5(2) .
C5 C6 C26 C18 -1.3(3) .
C7 C6 C26 C27 -0.2(3) .
C5 C6 C26 C27 178.98(18) .
C17 C18 C26 C6 -179.0(2) .
C19 C18 C26 C6 1.5(3) .
C17 C18 C26 C27 0.7(3) .
C19 C18 C26 C27 -178.79(18) .
C8 C9 C27 C28 -179.1(2) .
C10 C9 C27 C28 1.2(3) .
C8 C9 C27 C26 1.7(3) .
C10 C9 C27 C26 -178.0(2) .
C6 C26 C27 C9 -0.9(3) .
C18 C26 C27 C9 179.29(19) .
C6 C26 C27 C28 179.9(2) .
C18 C26 C27 C28 0.1(3) .
C9 C27 C28 C16 -180.0(2) .
C26 C27 C28 C16 -0.8(3) .
C9 C27 C28 C12 -0.5(3) .
C26 C27 C28 C12 178.68(19) .
C15 C16 C28 C27 179.6(2) .
C17 C16 C28 C27 0.7(3) .
C15 C16 C28 C12 0.1(3) .
C17 C16 C28 C12 -178.8(2) .
C13 C12 C28 C27 -179.8(2) .
C11 C12 C28 C27 -1.0(3) .
C13 C12 C28 C16 -0.3(3) .
C11 C12 C28 C16 178.5(2) .
C23 N1 C31 C32 86.8(3) .
C1 N1 C31 C32 -92.0(3) .
C23 N1 C31 C36 -92.0(3) .
C1 N1 C31 C36 89.2(3) .
C36 C31 C32 C33 3.3(3) .
N1 C31 C32 C33 -175.4(2) .
C36 C31 C32 C37 -175.1(2) .
N1 C31 C32 C37 6.2(3) .
C31 C32 C33 C34 -1.6(4) .
C37 C32 C33 C34 176.9(2) .
C32 C33 C34 C35 -1.6(4) .
C33 C34 C35 C36 3.3(4) .
C34 C35 C36 C31 -1.7(4) .
C34 C35 C36 C40A 178.2(13) .
C34 C35 C36 C40B 177.8(9) .
C32 C31 C36 C35 -1.7(4) .
N1 C31 C36 C35 177.0(2) .
C32 C31 C36 C40A 178.4(13) .
N1 C31 C36 C40A -2.9(13) .
C32 C31 C36 C40B 178.9(10) .
N1 C31 C36 C40B -2.4(10) .
C31 C32 C37 C38 -120.8(3) .
C33 C32 C37 C38 60.8(3) .
C31 C32 C37 C39 112.8(3) .
C33 C32 C37 C39 -65.6(3) .
C35 C36 C40A C41A -77(3) .
C31 C36 C40A C41A 103(3) .
C35 C36 C40A C42A 46(3) .
C31 C36 C40A C42A -135(3) .
C35 C36 C40B C41B -54(2) .
C31 C36 C40B C41B 126(2) .
C35 C36 C40B C42B 67(3) .
C31 C36 C40B C42B -114(2) .
Cl8 Cl8 C54 Cl7 156(3) 2_666
